data_4338374
loop_
_publ_author_name
'Fedushkin, Igor L.'
'Skatova, Alexandra A.'
'Dodonov, Vladimir A.'
'Chudakova, Valentina A.'
'Bazyakina, Natalia L.'
'Piskunov, Alexander V.'
'Demeshko, Serhiy V.'
'Fukin, Georgy K.'

_publ_section_title
;
 Digallane with redox-active diimine ligand: dualism of electron-transfer
 reactions.
;
_journal_issue 10
_journal_name_full 'Inorganic chemistry'
_journal_page_first 5159
_journal_page_last 5170
_journal_paper_doi 10.1021/ic500259k
_journal_volume 53
_journal_year 2014
_chemical_formula_sum 'C76 H90 Ga2 I2 N4 O2'
_chemical_formula_weight 1484.76
_chemical_name_systematic
; 
 ? 
;
_space_group_IT_number 2
_symmetry_cell_setting triclinic
_symmetry_space_group_name_Hall '-P 1'
_symmetry_space_group_name_H-M 'P -1'
_atom_sites_solution_hydrogens geom
_atom_sites_solution_primary direct
_atom_sites_solution_secondary difmap
_audit_creation_method SHELXL-97
_cell_angle_alpha 77.3430(10)
_cell_angle_beta 70.4290(10)
_cell_angle_gamma 66.6210(10)
_cell_formula_units_Z 1
_cell_length_a 10.7776(6)
_cell_length_b 12.9040(7)
_cell_length_c 14.3443(8)
_cell_measurement_reflns_used 900
_cell_measurement_temperature 150(2)
_cell_measurement_theta_max 30
_cell_measurement_theta_min 2
_cell_volume 1716.76(16)
_computing_cell_refinement 'Bruker SMART'
_computing_data_collection 'Bruker SMART'
_computing_data_reduction 'Bruker SHELXTL'
_computing_molecular_graphics 'Bruker SHELXTL'
_computing_publication_material 'Bruker SHELXTL'
_computing_structure_refinement 'SHELXL-97 (Sheldrick, 2008)'
_computing_structure_solution 'SHELXS-97 (Sheldrick, 2008)'
_diffrn_ambient_temperature 150(2)
_diffrn_measured_fraction_theta_full 0.996
_diffrn_measured_fraction_theta_max 0.996
_diffrn_measurement_device_type 'CCD area detector'
_diffrn_measurement_method 'phi and omega scans'
_diffrn_radiation_monochromator graphite
_diffrn_radiation_source 'fine-focus sealed tube'
_diffrn_radiation_type MoK\a
_diffrn_radiation_wavelength 0.71073
_diffrn_reflns_av_R_equivalents 0.0299
_diffrn_reflns_av_sigmaI/netI 0.0483
_diffrn_reflns_limit_h_max 7
_diffrn_reflns_limit_h_min -13
_diffrn_reflns_limit_k_max 12
_diffrn_reflns_limit_k_min -15
_diffrn_reflns_limit_l_max 17
_diffrn_reflns_limit_l_min -17
_diffrn_reflns_number 10513
_diffrn_reflns_theta_full 26.00
_diffrn_reflns_theta_max 26.00
_diffrn_reflns_theta_min 2.14
_exptl_absorpt_coefficient_mu 1.732
_exptl_absorpt_correction_T_max 0.7812
_exptl_absorpt_correction_T_min 0.5824
_exptl_absorpt_correction_type multi-scan
_exptl_absorpt_process_details 'SADABS (Sheldrick, 1998a)'
_exptl_crystal_colour black
_exptl_crystal_density_diffrn 1.436
_exptl_crystal_density_method 'not measured'
_exptl_crystal_description prism
_exptl_crystal_F_000 758
_exptl_crystal_size_max 0.35
_exptl_crystal_size_mid 0.28
_exptl_crystal_size_min 0.15
_refine_diff_density_max 1.860
_refine_diff_density_min -0.720
_refine_diff_density_rms 0.128
_refine_ls_extinction_method none
_refine_ls_goodness_of_fit_ref 1.023
_refine_ls_hydrogen_treatment constr
_refine_ls_matrix_type full
_refine_ls_number_parameters 397
_refine_ls_number_reflns 6724
_refine_ls_number_restraints 0
_refine_ls_restrained_S_all 1.023
_refine_ls_R_factor_all 0.0508
_refine_ls_R_factor_gt 0.0424
_refine_ls_shift/su_max 0.001
_refine_ls_shift/su_mean 0.000
_refine_ls_structure_factor_coef Fsqd
_refine_ls_weighting_details 'calc w=1/[\s^2^(Fo^2^)+(0.0745P)^2^+0.0000P] where P=(Fo^2^+2Fc^2^)/3'
_refine_ls_weighting_scheme calc
_refine_ls_wR_factor_gt 0.1091
_refine_ls_wR_factor_ref 0.1143
_reflns_number_gt 5669
_reflns_number_total 6724
_reflns_threshold_expression >2sigma(I)
_cod_data_source_file ic500259k_si_001.cif
_cod_data_source_block gaibianm
_cod_depositor_comments
;
The following automatic conversions were performed:

'_symmetry_cell_setting' value 'Triclinic' changed to 'triclinic'
according to
/usr/data/users/saulius/crontab/automatic-downloads/rss-feeds/ACS/lib/dictionaries/cif_core.dic
dictionary named 'cif_core.dic' version 2.4.2 from 2011-04-26.

Automatic conversion script
Id: cif_fix_values 2281 2013-09-26 08:29:07Z andrius 

 Adding full bibliography for 4338371--4338377.cif.
;
_cod_original_sg_symbol_H-M P-1
_cod_database_code 4338374

loop_
_symmetry_equiv_pos_as_xyz
'x, y, z'
'-x, -y, -z'

loop_
_atom_site_label
_atom_site_type_symbol
_atom_site_fract_x
_atom_site_fract_y
_atom_site_fract_z
_atom_site_U_iso_or_equiv
_atom_site_adp_type
_atom_site_occupancy
_atom_site_symmetry_multiplicity
_atom_site_calc_flag
_atom_site_refinement_flags
Ga1 Ga 0.39767(3) 0.50358(2) 0.072886(19) 0.02090(6) Uani 1 1 d .
I1 I 0.181504(16) 0.525012(14) 0.018770(12) 0.03141(5) Uani 1 1 d .
N1 N 0.3396(2) 0.61279(16) 0.17214(14) 0.0219(5) Uani 1 1 d .
N2 N 0.4164(2) 0.38498(16) 0.18838(15) 0.0212(4) Uani 1 1 d .
C1 C 0.3537(2) 0.5537(2) 0.26062(18) 0.0215(5) Uani 1 1 d .
C2 C 0.3937(2) 0.4334(2) 0.26889(18) 0.0214(5) Uani 1 1 d .
C3 C 0.3946(2) 0.3890(2) 0.37222(18) 0.0236(5) Uani 1 1 d .
C4 C 0.3550(2) 0.4853(2) 0.42212(18) 0.0239(6) Uani 1 1 d .
C5 C 0.3315(2) 0.5880(2) 0.35824(18) 0.0232(5) Uani 1 1 d .
C6 C 0.2939(3) 0.6882(2) 0.39688(19) 0.0274(6) Uani 1 1 d .
H6A H 0.2783 0.7580 0.3556 0.033 Uiso 1 1 calc R
C7 C 0.2787(3) 0.6854(2) 0.4999(2) 0.0323(6) Uani 1 1 d .
H7A H 0.2531 0.7545 0.5268 0.039 Uiso 1 1 calc R
C8 C 0.3002(3) 0.5853(2) 0.5620(2) 0.0319(6) Uani 1 1 d .
H8A H 0.2889 0.5865 0.6304 0.038 Uiso 1 1 calc R
C9 C 0.3389(3) 0.4806(2) 0.52405(19) 0.0280(6) Uani 1 1 d .
C10 C 0.3645(3) 0.3711(2) 0.57732(19) 0.0316(6) Uani 1 1 d .
H10A H 0.3540 0.3629 0.6467 0.038 Uiso 1 1 calc R
C11 C 0.4038(3) 0.2780(2) 0.5298(2) 0.0321(7) Uani 1 1 d .
H11A H 0.4203 0.2059 0.5675 0.039 Uiso 1 1 calc R
C12 C 0.4216(3) 0.2834(2) 0.42583(19) 0.0275(6) Uani 1 1 d .
H12A H 0.4510 0.2166 0.3946 0.033 Uiso 1 1 calc R
C13 C 0.2716(3) 0.7336(2) 0.17085(18) 0.0232(5) Uani 1 1 d .
C14 C 0.1253(3) 0.7783(2) 0.20914(19) 0.0273(6) Uani 1 1 d .
C15 C 0.0629(3) 0.8950(2) 0.2145(2) 0.0331(7) Uani 1 1 d .
H15A H -0.0361 0.9273 0.2415 0.040 Uiso 1 1 calc R
C16 C 0.1416(3) 0.9649(2) 0.1815(2) 0.0354(7) Uani 1 1 d .
H16A H 0.0970 1.0441 0.1871 0.043 Uiso 1 1 calc R
C17 C 0.2860(3) 0.9192(2) 0.1399(2) 0.0311(6) Uani 1 1 d .
H17A H 0.3389 0.9682 0.1155 0.037 Uiso 1 1 calc R
C18 C 0.3546(3) 0.8036(2) 0.13343(18) 0.0240(5) Uani 1 1 d .
C19 C 0.0339(3) 0.7052(2) 0.2438(2) 0.0311(6) Uani 1 1 d .
H19A H 0.0935 0.6286 0.2203 0.037 Uiso 1 1 calc R
C20 C -0.0911(3) 0.7521(3) 0.1998(3) 0.0435(8) Uani 1 1 d .
H20A H -0.0589 0.7727 0.1282 0.065 Uiso 1 1 calc R
H20B H -0.1613 0.8194 0.2320 0.065 Uiso 1 1 calc R
H20C H -0.1334 0.6941 0.2110 0.065 Uiso 1 1 calc R
C21 C -0.0207(3) 0.6886(3) 0.3585(2) 0.0424(8) Uani 1 1 d .
H21A H 0.0593 0.6518 0.3869 0.064 Uiso 1 1 calc R
H21B H -0.0785 0.6408 0.3772 0.064 Uiso 1 1 calc R
H21C H -0.0776 0.7626 0.3841 0.064 Uiso 1 1 calc R
C22 C 0.5131(3) 0.7519(2) 0.09043(19) 0.0273(6) Uani 1 1 d .
H22A H 0.5318 0.6882 0.0527 0.033 Uiso 1 1 calc R
C23 C 0.5775(3) 0.8349(2) 0.0181(2) 0.0349(7) Uani 1 1 d .
H23A H 0.5263 0.8703 -0.0323 0.052 Uiso 1 1 calc R
H23B H 0.6765 0.7941 -0.0143 0.052 Uiso 1 1 calc R
H23C H 0.5712 0.8936 0.0545 0.052 Uiso 1 1 calc R
C24 C 0.5875(3) 0.7018(2) 0.1724(2) 0.0314(6) Uani 1 1 d .
H24A H 0.5544 0.6417 0.2141 0.047 Uiso 1 1 calc R
H24B H 0.5665 0.7615 0.2134 0.047 Uiso 1 1 calc R
H24C H 0.6892 0.6702 0.1425 0.047 Uiso 1 1 calc R
C25 C 0.4342(3) 0.2658(2) 0.20222(18) 0.0243(5) Uani 1 1 d .
C26 C 0.5705(3) 0.1848(2) 0.17961(19) 0.0273(6) Uani 1 1 d .
C27 C 0.5850(3) 0.0708(2) 0.2025(2) 0.0344(7) Uani 1 1 d .
H27A H 0.6760 0.0140 0.1876 0.041 Uiso 1 1 calc R
C28 C 0.4677(3) 0.0395(2) 0.2468(2) 0.0372(7) Uani 1 1 d .
H28A H 0.4797 -0.0386 0.2645 0.045 Uiso 1 1 calc R
C29 C 0.3345(3) 0.1195(2) 0.2656(2) 0.0333(6) Uani 1 1 d .
H29A H 0.2556 0.0958 0.2936 0.040 Uiso 1 1 calc R
C30 C 0.3136(3) 0.2354(2) 0.24394(19) 0.0272(6) Uani 1 1 d .
C31 C 0.6995(3) 0.2199(2) 0.1339(2) 0.0304(6) Uani 1 1 d .
H31A H 0.6702 0.2942 0.0930 0.036 Uiso 1 1 calc R
C32 C 0.7504(3) 0.2393(3) 0.2151(2) 0.0430(8) Uani 1 1 d .
H32A H 0.6731 0.2956 0.2571 0.064 Uiso 1 1 calc R
H32B H 0.8291 0.2668 0.1838 0.064 Uiso 1 1 calc R
H32C H 0.7815 0.1676 0.2561 0.064 Uiso 1 1 calc R
C33 C 0.8218(3) 0.1366(3) 0.0647(2) 0.0392(8) Uani 1 1 d .
H33A H 0.7879 0.1216 0.0154 0.059 Uiso 1 1 calc R
H33B H 0.8606 0.0653 0.1038 0.059 Uiso 1 1 calc R
H33C H 0.8952 0.1694 0.0306 0.059 Uiso 1 1 calc R
C34 C 0.1650(3) 0.3226(2) 0.2666(2) 0.0316(6) Uani 1 1 d .
H34A H 0.1705 0.3988 0.2365 0.038 Uiso 1 1 calc R
C35 C 0.0702(3) 0.2977(3) 0.2217(2) 0.0429(8) Uani 1 1 d .
H35A H 0.1182 0.2846 0.1517 0.064 Uiso 1 1 calc R
H35B H -0.0181 0.3626 0.2263 0.064 Uiso 1 1 calc R
H35C H 0.0499 0.2300 0.2583 0.064 Uiso 1 1 calc R
C36 C 0.0961(3) 0.3281(3) 0.3795(2) 0.0461(8) Uani 1 1 d .
H36A H -0.0002 0.3833 0.3912 0.069 Uiso 1 1 calc R
H36B H 0.1508 0.3515 0.4080 0.069 Uiso 1 1 calc R
H36C H 0.0940 0.2531 0.4111 0.069 Uiso 1 1 calc R
O1S O 0.1812(3) -0.0195(2) 0.4737(2) 0.0741(9) Uani 1 1 d .
C1S C 0.2668(5) -0.0017(3) 0.5217(3) 0.0682(13) Uani 1 1 d .
H1SA H 0.3651 -0.0276 0.4816 0.102 Uiso 1 1 calc R
H1SB H 0.2586 -0.0446 0.5875 0.102 Uiso 1 1 calc R
H1SC H 0.2355 0.0793 0.5288 0.102 Uiso 1 1 calc R
C2S C 0.0417(5) 0.0080(3) 0.5297(3) 0.0734(14) Uani 1 1 d .
H2SA H 0.0032 0.0877 0.5452 0.088 Uiso 1 1 calc R
H2SB H 0.0346 -0.0417 0.5931 0.088 Uiso 1 1 calc R

loop_
_atom_site_aniso_label
_atom_site_aniso_U_11
_atom_site_aniso_U_22
_atom_site_aniso_U_33
_atom_site_aniso_U_23
_atom_site_aniso_U_13
_atom_site_aniso_U_12
Ga1 0.02462(12) 0.02327(13) 0.01695(12) -0.00103(10) -0.00554(10) -0.01129(10)
I1 0.03104(8) 0.03968(10) 0.02952(9) -0.00293(7) -0.01204(7) -0.01580(7)
N1 0.0258(9) 0.0234(9) 0.0176(9) 0.0014(8) -0.0067(8) -0.0108(8)
N2 0.0227(8) 0.0225(9) 0.0214(9) -0.0033(8) -0.0080(8) -0.0090(8)
C1 0.0214(10) 0.0263(11) 0.0204(11) -0.0016(9) -0.0068(9) -0.0118(9)
C2 0.0198(10) 0.0259(11) 0.0206(11) -0.0007(9) -0.0054(9) -0.0110(9)
C3 0.0225(10) 0.0317(12) 0.0193(11) -0.0003(9) -0.0068(9) -0.0127(9)
C4 0.0211(10) 0.0313(12) 0.0204(11) -0.0028(9) -0.0040(9) -0.0117(10)
C5 0.0239(10) 0.0281(12) 0.0205(11) -0.0026(9) -0.0056(9) -0.0124(9)
C6 0.0289(11) 0.0292(12) 0.0258(12) -0.0054(10) -0.0033(10) -0.0141(10)
C7 0.0291(12) 0.0403(14) 0.0318(13) -0.0162(11) -0.0024(11) -0.0150(11)
C8 0.0263(11) 0.0518(15) 0.0207(12) -0.0108(11) -0.0025(10) -0.0168(11)
C9 0.0231(10) 0.0433(14) 0.0198(12) -0.0060(10) -0.0033(10) -0.0148(10)
C10 0.0313(12) 0.0510(16) 0.0162(11) 0.0018(11) -0.0075(10) -0.0200(12)
C11 0.0329(12) 0.0383(14) 0.0250(13) 0.0075(11) -0.0101(11) -0.0163(11)
C12 0.0293(11) 0.0326(13) 0.0238(12) -0.0004(10) -0.0073(10) -0.0155(10)
C13 0.0278(11) 0.0233(11) 0.0202(11) -0.0023(9) -0.0092(10) -0.0084(10)
C14 0.0277(11) 0.0302(12) 0.0232(12) -0.0027(10) -0.0054(10) -0.0108(10)
C15 0.0312(12) 0.0297(13) 0.0346(14) -0.0089(11) -0.0082(11) -0.0047(11)
C16 0.0400(14) 0.0261(13) 0.0386(15) -0.0048(11) -0.0132(12) -0.0072(11)
C17 0.0405(13) 0.0302(13) 0.0292(13) -0.0011(10) -0.0116(11) -0.0183(11)
C18 0.0303(11) 0.0268(12) 0.0197(11) 0.0006(9) -0.0098(10) -0.0139(10)
C19 0.0263(11) 0.0329(13) 0.0334(14) -0.0046(11) -0.0056(11) -0.0112(11)
C20 0.0306(13) 0.0557(18) 0.0482(18) -0.0039(14) -0.0133(13) -0.0180(13)
C21 0.0326(13) 0.0618(18) 0.0344(16) -0.0016(13) -0.0026(12) -0.0254(13)
C22 0.0286(11) 0.0293(12) 0.0271(13) -0.0033(10) -0.0047(10) -0.0155(10)
C23 0.0420(13) 0.0378(14) 0.0308(14) -0.0012(11) -0.0084(12) -0.0228(12)
C24 0.0322(12) 0.0388(14) 0.0278(13) 0.0001(11) -0.0091(11) -0.0182(11)
C25 0.0324(11) 0.0265(12) 0.0182(11) 0.0003(9) -0.0083(10) -0.0150(10)
C26 0.0319(12) 0.0285(12) 0.0227(12) -0.0008(10) -0.0105(10) -0.0102(10)
C27 0.0441(14) 0.0248(12) 0.0364(14) -0.0057(11) -0.0140(12) -0.0105(11)
C28 0.0600(16) 0.0269(13) 0.0328(14) 0.0000(11) -0.0177(13) -0.0211(12)
C29 0.0475(13) 0.0350(13) 0.0265(13) 0.0031(10) -0.0104(12) -0.0270(11)
C30 0.0364(12) 0.0346(13) 0.0190(11) -0.0023(10) -0.0069(10) -0.0219(10)
C31 0.0295(12) 0.0282(13) 0.0291(13) 0.0005(10) -0.0067(11) -0.0087(11)
C32 0.0327(13) 0.0579(18) 0.0430(17) -0.0166(14) -0.0045(13) -0.0195(13)
C33 0.0323(13) 0.0486(17) 0.0299(14) -0.0041(12) -0.0067(12) -0.0087(13)
C34 0.0291(11) 0.0420(14) 0.0284(13) -0.0030(11) -0.0029(11) -0.0216(11)
C35 0.0401(14) 0.0555(17) 0.0418(17) -0.0065(14) -0.0092(13) -0.0264(13)
C36 0.0332(13) 0.073(2) 0.0357(16) -0.0128(15) -0.0013(13) -0.0255(14)
O1S 0.0863(19) 0.0603(16) 0.0572(16) -0.0114(13) 0.0083(15) -0.0274(14)
C1S 0.074(3) 0.056(2) 0.056(2) 0.0021(18) -0.010(2) -0.015(2)
C2S 0.099(3) 0.049(2) 0.050(2) -0.0127(17) 0.017(2) -0.030(2)

loop_
_atom_type_symbol
_atom_type_description
_atom_type_scat_dispersion_real
_atom_type_scat_dispersion_imag
_atom_type_scat_source
C C 0.0033 0.0016 'International Tables Vol C Tables 4.2.6.8 and 6.1.1.4'
H H 0.0000 0.0000 'International Tables Vol C Tables 4.2.6.8 and 6.1.1.4'
N N 0.0061 0.0033 'International Tables Vol C Tables 4.2.6.8 and 6.1.1.4'
O O 0.0106 0.0060 'International Tables Vol C Tables 4.2.6.8 and 6.1.1.4'
Ga Ga 0.2307 1.6083 'International Tables Vol C Tables 4.2.6.8 and 6.1.1.4'
I I -0.4742 1.8119 'International Tables Vol C Tables 4.2.6.8 and 6.1.1.4'

loop_
_geom_angle_atom_site_label_1
_geom_angle_atom_site_label_2
_geom_angle_atom_site_label_3
_geom_angle
_geom_angle_site_symmetry_1
_geom_angle_site_symmetry_3
N1 Ga1 N2 84.95(8) . .
N1 Ga1 Ga1 119.38(6) . 2_665
N2 Ga1 Ga1 120.14(6) . 2_665
N1 Ga1 I1 109.55(6) . .
N2 Ga1 I1 109.48(6) . .
Ga1 Ga1 I1 110.781(17) 2_665 .
C1 N1 C13 117.1(2) . .
C1 N1 Ga1 108.83(15) . .
C13 N1 Ga1 133.38(16) . .
C2 N2 C25 117.2(2) . .
C2 N2 Ga1 109.40(16) . .
C25 N2 Ga1 133.05(16) . .
N1 C1 C2 118.3(2) . .
N1 C1 C5 133.0(2) . .
C2 C1 C5 108.7(2) . .
N2 C2 C1 118.2(2) . .
N2 C2 C3 133.4(2) . .
C1 C2 C3 108.4(2) . .
C12 C3 C4 118.7(2) . .
C12 C3 C2 136.0(2) . .
C4 C3 C2 105.3(2) . .
C9 C4 C3 123.9(2) . .
C9 C4 C5 123.3(2) . .
C3 C4 C5 112.8(2) . .
C6 C5 C4 118.9(2) . .
C6 C5 C1 136.3(2) . .
C4 C5 C1 104.8(2) . .
C5 C6 C7 118.8(2) . .
C8 C7 C6 122.0(3) . .
C7 C8 C9 120.3(3) . .
C4 C9 C10 116.0(2) . .
C4 C9 C8 116.6(2) . .
C10 C9 C8 127.4(2) . .
C11 C10 C9 120.5(2) . .
C10 C11 C12 123.1(2) . .
C3 C12 C11 117.8(2) . .
C14 C13 C18 122.2(2) . .
C14 C13 N1 118.7(2) . .
C18 C13 N1 119.2(2) . .
C15 C14 C13 117.6(3) . .
C15 C14 C19 119.6(2) . .
C13 C14 C19 122.8(2) . .
C16 C15 C14 121.5(3) . .
C15 C16 C17 119.9(3) . .
C18 C17 C16 121.4(3) . .
C17 C18 C13 117.4(2) . .
C17 C18 C22 122.0(2) . .
C13 C18 C22 120.6(2) . .
C14 C19 C20 112.5(2) . .
C14 C19 C21 112.5(2) . .
C20 C19 C21 109.1(2) . .
C18 C22 C23 113.5(2) . .
C18 C22 C24 111.4(2) . .
C23 C22 C24 109.4(2) . .
C26 C25 C30 122.3(2) . .
C26 C25 N2 119.2(2) . .
C30 C25 N2 118.4(2) . .
C27 C26 C25 117.9(3) . .
C27 C26 C31 120.8(2) . .
C25 C26 C31 121.3(2) . .
C28 C27 C26 120.5(3) . .
C29 C28 C27 121.1(3) . .
C28 C29 C30 120.9(3) . .
C29 C30 C25 117.2(2) . .
C29 C30 C34 120.0(2) . .
C25 C30 C34 122.8(2) . .
C26 C31 C33 113.8(2) . .
C26 C31 C32 111.1(2) . .
C33 C31 C32 109.8(2) . .
C30 C34 C35 111.8(2) . .
C30 C34 C36 111.8(2) . .
C35 C34 C36 108.7(2) . .
C2S O1S C1S 112.8(3) . .
O1S C2S C2S 108.7(4) . 2_556

loop_
_geom_bond_atom_site_label_1
_geom_bond_atom_site_label_2
_geom_bond_distance
_geom_bond_site_symmetry_2
Ga1 N1 1.997(2) .
Ga1 N2 1.999(2) .
Ga1 Ga1 2.4655(5) 2_665
Ga1 I1 2.5910(3) .
N1 C1 1.352(3) .
N1 C13 1.435(3) .
N2 C2 1.338(3) .
N2 C25 1.448(3) .
C1 C2 1.425(3) .
C1 C5 1.475(3) .
C2 C3 1.469(3) .
C3 C12 1.381(4) .
C3 C4 1.415(4) .
C4 C9 1.404(4) .
C4 C5 1.420(3) .
C5 C6 1.376(4) .
C6 C7 1.425(4) .
C7 C8 1.383(4) .
C8 C9 1.421(4) .
C9 C10 1.419(4) .
C10 C11 1.360(4) .
C11 C12 1.428(4) .
C13 C14 1.399(3) .
C13 C18 1.418(4) .
C14 C15 1.392(4) .
C14 C19 1.521(4) .
C15 C16 1.381(4) .
C16 C17 1.389(4) .
C17 C18 1.385(4) .
C18 C22 1.521(3) .
C19 C20 1.528(4) .
C19 C21 1.548(4) .
C22 C23 1.525(4) .
C22 C24 1.527(4) .
C25 C26 1.403(3) .
C25 C30 1.408(4) .
C26 C27 1.392(4) .
C26 C31 1.525(4) .
C27 C28 1.385(4) .
C28 C29 1.373(4) .
C29 C30 1.401(4) .
C30 C34 1.522(4) .
C31 C33 1.531(4) .
C31 C32 1.545(4) .
C34 C35 1.534(4) .
C34 C36 1.544(4) .
O1S C2S 1.387(6) .
O1S C1S 1.428(6) .
C2S C2S 1.519(10) 2_556
